data_7205876
loop_
_publ_author_name
'Cheng, Ying'
'Xu, Peng'
'Ding, You-Bang'
'Yin, Ye-Gao'

_publ_section_title
;
 Stoichiometry-dominated in situ formation of iodocuprate clusters and
 dimethyl-2,2&#x2032;-biimidazoles as building units of coordination
 architectures
;
_journal_issue 7
_journal_name_full CrystEngComm
_journal_page_first 2644
_journal_paper_doi 10.1039/c0ce00938e
_journal_volume 13
_journal_year 2011
_chemical_formula_sum 'C12 H15 Cu4 I4 N6'
_chemical_formula_weight 1005.10
_chemical_name_systematic
;
?
;
_space_group_IT_number 167
_symmetry_cell_setting hexagonal
_symmetry_space_group_name_Hall '-R 3 2"c'
_symmetry_space_group_name_H-M 'R -3 c :H'
_atom_sites_solution_hydrogens geom
_atom_sites_solution_primary direct
_atom_sites_solution_secondary difmap
_audit_creation_method SHELXL-97
_cell_angle_alpha 90.0000
_cell_angle_beta 90.0000
_cell_angle_gamma 120.0000
_cell_formula_units_Z 12
_cell_length_a 16.4547(4)
_cell_length_b 16.4547(4)
_cell_length_c 27.7701(14)
_cell_measurement_temperature 273(2)
_cell_measurement_theta_max 27.87
_cell_measurement_theta_min 2.05
_cell_volume 6511.6(4)
_computing_cell_refinement 'Bruker SMART'
_computing_data_collection 'Bruker SMART'
_computing_data_reduction 'Bruker SAINT'
_computing_molecular_graphics 'Bruker SHELXTL'
_computing_publication_material 'Bruker SHELXTL'
_computing_structure_refinement 'SHELXL-97 (Sheldrick, 1997)'
_computing_structure_solution 'SHELXS-97 (Sheldrick, 1990)'
_diffrn_ambient_temperature 273(2)
_diffrn_measured_fraction_theta_full 0.948
_diffrn_measured_fraction_theta_max 0.956
_diffrn_measurement_device_type 'CCD area detector'
_diffrn_measurement_method 'phi and omega scans'
_diffrn_radiation_monochromator graphite
_diffrn_radiation_source 'fine-focus sealed tube'
_diffrn_radiation_type MoK\a
_diffrn_radiation_wavelength 0.71073
_diffrn_reflns_av_R_equivalents 0.0574
_diffrn_reflns_av_sigmaI/netI 0.0409
_diffrn_reflns_limit_h_max 21
_diffrn_reflns_limit_h_min -17
_diffrn_reflns_limit_k_max 15
_diffrn_reflns_limit_k_min -20
_diffrn_reflns_limit_l_max 36
_diffrn_reflns_limit_l_min -35
_diffrn_reflns_number 9750
_diffrn_reflns_theta_full 23.50
_diffrn_reflns_theta_max 27.87
_diffrn_reflns_theta_min 2.05
_exptl_absorpt_coefficient_mu 9.565
_exptl_absorpt_correction_T_max 0.092
_exptl_absorpt_correction_T_min 0.049
_exptl_absorpt_correction_type multi-scan
_exptl_absorpt_process_details 'SADABS (Bruker, 2002)'
_exptl_crystal_colour colorless
_exptl_crystal_density_diffrn 3.076
_exptl_crystal_density_method 'not measured'
_exptl_crystal_description block
_exptl_crystal_F_000 5484
_exptl_crystal_size_max 0.35
_exptl_crystal_size_mid 0.30
_exptl_crystal_size_min 0.25
_refine_diff_density_max 0.807
_refine_diff_density_min -1.025
_refine_diff_density_rms 0.174
_refine_ls_extinction_method none
_refine_ls_goodness_of_fit_ref 0.993
_refine_ls_hydrogen_treatment none
_refine_ls_matrix_type full
_refine_ls_number_parameters 81
_refine_ls_number_reflns 1650
_refine_ls_number_restraints 0
_refine_ls_restrained_S_all 0.993
_refine_ls_R_factor_all 0.0389
_refine_ls_R_factor_gt 0.0317
_refine_ls_shift/su_max 0.001
_refine_ls_shift/su_mean 0.000
_refine_ls_structure_factor_coef Fsqd
_refine_ls_weighting_details 'calc w=1/[\s^2^(Fo^2^)+(0.0384P)^2^+0.0000P] where P=(Fo^2^+2Fc^2^)/3'
_refine_ls_weighting_scheme calc
_refine_ls_wR_factor_gt 0.0732
_refine_ls_wR_factor_ref 0.0761
_reflns_number_gt 1400
_reflns_number_total 1650
_reflns_threshold_expression >2sigma(I)
_cod_data_source_file c0ce00938e.txt
_cod_data_source_block 1
_cod_depositor_comments
;
The following automatic conversions were performed:
'_exptl_absorpt_correction_type' value 'Multi-scan' changed to
'multi-scan' according to
'/home/saulius/struct/CIF-dictionaries/cif_core.dic' dictionary named
'cif_core.dic' version 2.4.1 from 2010-06-29.

Automatic conversion script
Id: cif_fix_enum 1555 2011-01-17 13:19:09Z saulius 
;
_cod_original_sg_symbol_H-M R-3c
_cod_database_code 7205876

loop_
_symmetry_equiv_pos_as_xyz
'x, y, z'
'-y, x-y, z'
'-x+y, -x, z'
'y, x, -z+1/2'
'x-y, -y, -z+1/2'
'-x, -x+y, -z+1/2'
'x+2/3, y+1/3, z+1/3'
'-y+2/3, x-y+1/3, z+1/3'
'-x+y+2/3, -x+1/3, z+1/3'
'y+2/3, x+1/3, -z+5/6'
'x-y+2/3, -y+1/3, -z+5/6'
'-x+2/3, -x+y+1/3, -z+5/6'
'x+1/3, y+2/3, z+2/3'
'-y+1/3, x-y+2/3, z+2/3'
'-x+y+1/3, -x+2/3, z+2/3'
'y+1/3, x+2/3, -z+7/6'
'x-y+1/3, -y+2/3, -z+7/6'
'-x+1/3, -x+y+2/3, -z+7/6'
'-x, -y, -z'
'y, -x+y, -z'
'x-y, x, -z'
'-y, -x, z-1/2'
'-x+y, y, z-1/2'
'x, x-y, z-1/2'
'-x+2/3, -y+1/3, -z+1/3'
'y+2/3, -x+y+1/3, -z+1/3'
'x-y+2/3, x+1/3, -z+1/3'
'-y+2/3, -x+1/3, z-1/6'
'-x+y+2/3, y+1/3, z-1/6'
'x+2/3, x-y+1/3, z-1/6'
'-x+1/3, -y+2/3, -z+2/3'
'y+1/3, -x+y+2/3, -z+2/3'
'x-y+1/3, x+2/3, -z+2/3'
'-y+1/3, -x+2/3, z+1/6'
'-x+y+1/3, y+2/3, z+1/6'
'x+1/3, x-y+2/3, z+1/6'

loop_
_atom_site_label
_atom_site_type_symbol
_atom_site_fract_x
_atom_site_fract_y
_atom_site_fract_z
_atom_site_U_iso_or_equiv
_atom_site_adp_type
_atom_site_occupancy
_atom_site_symmetry_multiplicity
_atom_site_calc_flag
_atom_site_refinement_flags
_atom_site_disorder_assembly
_atom_site_disorder_group
I1 I 0.73806(2) 0.51227(2) -0.039970(11) 0.03844(16) Uani 1 1 d . . .
I2 I 0.6667 0.3333 0.0833 0.0472(3) Uani 1 6 d S . .
I3 I 0.6667 0.3333 -0.1667 0.0610(3) Uani 1 6 d S . .
Cu1 Cu 0.58898(6) 0.38147(6) 0.00780(3) 0.0609(3) Uani 1 1 d . . .
Cu2 Cu 0.6667 0.3333 -0.06991(4) 0.0490(3) Uani 1 3 d S . .
N2 N 0.4378(3) 0.4440(3) 0.10635(13) 0.0348(9) Uani 1 1 d . . .
N1 N 0.5229(3) 0.4311(3) 0.04876(14) 0.0390(9) Uani 1 1 d . . .
C3 C 0.4536(3) 0.3839(3) 0.08025(15) 0.0334(10) Uani 1 1 d . . .
C1 C 0.5518(4) 0.5238(4) 0.05610(17) 0.0437(12) Uani 1 1 d . . .
H1 H 0.6004 0.5737 0.0397 0.052 Uiso 1 1 calc R . .
C2 C 0.4987(4) 0.5317(4) 0.09104(17) 0.0420(12) Uani 1 1 d . . .
H2 H 0.5034 0.5871 0.1023 0.050 Uiso 1 1 calc R . .
C4 C 0.3688(4) 0.4188(4) 0.14473(17) 0.0490(14) Uani 1 1 d . . .
H4A H 0.3116 0.3633 0.1357 0.073 Uiso 1 1 calc R . .
H4B H 0.3565 0.4694 0.1499 0.073 Uiso 1 1 calc R . .
H4C H 0.3927 0.4071 0.1739 0.073 Uiso 1 1 calc R . .

loop_
_atom_site_aniso_label
_atom_site_aniso_U_11
_atom_site_aniso_U_22
_atom_site_aniso_U_33
_atom_site_aniso_U_23
_atom_site_aniso_U_13
_atom_site_aniso_U_12
I1 0.0394(2) 0.0345(2) 0.0401(2) 0.00122(13) -0.00125(13) 0.01742(16)
I2 0.0561(4) 0.0561(4) 0.0293(4) 0.000 0.000 0.02807(19)
I3 0.0790(5) 0.0790(5) 0.0251(4) 0.000 0.000 0.0395(2)
Cu1 0.0652(5) 0.0553(5) 0.0516(4) -0.0039(3) 0.0149(3) 0.0221(4)
Cu2 0.0533(5) 0.0533(5) 0.0405(6) 0.000 0.000 0.0266(3)
N2 0.036(2) 0.030(2) 0.040(2) 0.0012(16) -0.0026(17) 0.0168(19)
N1 0.039(2) 0.035(2) 0.0378(19) 0.0044(17) 0.0032(18) 0.015(2)
C3 0.035(3) 0.033(3) 0.033(2) 0.0024(19) -0.0037(19) 0.018(2)
C1 0.043(3) 0.033(3) 0.044(3) 0.010(2) -0.002(2) 0.011(2)
C2 0.046(3) 0.030(3) 0.048(3) -0.001(2) -0.013(2) 0.018(3)
C4 0.055(4) 0.049(3) 0.047(3) -0.001(2) 0.008(3) 0.030(3)

loop_
_atom_type_symbol
_atom_type_description
_atom_type_scat_dispersion_real
_atom_type_scat_dispersion_imag
_atom_type_scat_source
C C 0.0033 0.0016 'International Tables Vol C Tables 4.2.6.8 and 6.1.1.4'
H H 0.0000 0.0000 'International Tables Vol C Tables 4.2.6.8 and 6.1.1.4'
N N 0.0061 0.0033 'International Tables Vol C Tables 4.2.6.8 and 6.1.1.4'
Cu Cu 0.3201 1.2651 'International Tables Vol C Tables 4.2.6.8 and 6.1.1.4'
I I -0.4742 1.8119 'International Tables Vol C Tables 4.2.6.8 and 6.1.1.4'

loop_
_geom_angle_atom_site_label_1
_geom_angle_atom_site_label_2
_geom_angle_atom_site_label_3
_geom_angle
_geom_angle_site_symmetry_1
_geom_angle_site_symmetry_3
_geom_angle_publ_flag
Cu1 I1 Cu1 72.75(4) 3_665 . ?
Cu1 I1 Cu2 64.01(2) 3_665 . ?
Cu1 I1 Cu2 63.28(2) . . ?
Cu1 I2 Cu1 68.90(3) 17_554 18_654 ?
Cu1 I2 Cu1 117.78(3) 17_554 2_655 ?
Cu1 I2 Cu1 169.93(3) 18_654 2_655 ?
Cu1 I2 Cu1 169.93(3) 17_554 3_665 ?
Cu1 I2 Cu1 105.62(3) 18_654 3_665 ?
Cu1 I2 Cu1 68.90(3) 2_655 3_665 ?
Cu1 I2 Cu1 68.90(3) 17_554 16_544 ?
Cu1 I2 Cu1 68.90(3) 18_654 16_544 ?
Cu1 I2 Cu1 105.62(3) 2_655 16_544 ?
Cu1 I2 Cu1 117.78(3) 3_665 16_544 ?
Cu1 I2 Cu1 105.62(3) 17_554 . ?
Cu1 I2 Cu1 117.78(3) 18_654 . ?
Cu1 I2 Cu1 68.90(3) 2_655 . ?
Cu1 I2 Cu1 68.90(3) 3_665 . ?
Cu1 I2 Cu1 169.93(3) 16_544 . ?
Cu2 I3 Cu2 180.0 . 31_654 ?
N1 Cu1 I1 118.47(13) . 2_655 ?
N1 Cu1 I1 114.83(12) . . ?
I1 Cu1 I1 114.60(3) 2_655 . ?
N1 Cu1 I2 96.23(12) . . ?
I1 Cu1 I2 105.26(3) 2_655 . ?
I1 Cu1 I2 103.73(3) . . ?
N1 Cu1 Cu2 164.33(12) . . ?
I1 Cu1 Cu2 59.460(17) 2_655 . ?
I1 Cu1 Cu2 58.851(16) . . ?
I2 Cu1 Cu2 99.24(3) . . ?
I3 Cu2 I1 107.95(2) . 3_665 ?
I3 Cu2 I1 107.95(2) . 2_655 ?
I1 Cu2 I1 110.95(2) 3_665 2_655 ?
I3 Cu2 I1 107.95(2) . . ?
I1 Cu2 I1 110.95(2) 3_665 . ?
I1 Cu2 I1 110.95(2) 2_655 . ?
I3 Cu2 Cu1 140.02(2) . 3_665 ?
I1 Cu2 Cu1 57.87(2) 3_665 3_665 ?
I1 Cu2 Cu1 112.02(4) 2_655 3_665 ?
I1 Cu2 Cu1 56.53(2) . 3_665 ?
I3 Cu2 Cu1 140.02(2) . 2_655 ?
I1 Cu2 Cu1 56.53(2) 3_665 2_655 ?
I1 Cu2 Cu1 57.87(2) 2_655 2_655 ?
I1 Cu2 Cu1 112.02(4) . 2_655 ?
Cu1 Cu2 Cu1 67.61(4) 3_665 2_655 ?
I3 Cu2 Cu1 140.02(2) . . ?
I1 Cu2 Cu1 112.02(4) 3_665 . ?
I1 Cu2 Cu1 56.53(2) 2_655 . ?
I1 Cu2 Cu1 57.87(2) . . ?
Cu1 Cu2 Cu1 67.61(4) 3_665 . ?
Cu1 Cu2 Cu1 67.61(4) 2_655 . ?
C3 N2 C2 107.5(4) . . ?
C3 N2 C4 126.2(4) . . ?
C2 N2 C4 126.2(4) . . ?
C3 N1 C1 105.7(4) . . ?
C3 N1 Cu1 127.9(3) . . ?
C1 N1 Cu1 125.5(4) . . ?
N1 C3 N2 110.3(4) . . ?
N1 C3 C3 125.2(4) . 17_554 ?
N2 C3 C3 124.5(4) . 17_554 ?
C2 C1 N1 109.4(5) . . ?
C2 C1 H1 125.3 . . ?
N1 C1 H1 125.3 . . ?
N2 C2 C1 107.1(5) . . ?
N2 C2 H2 126.5 . . ?
C1 C2 H2 126.5 . . ?
N2 C4 H4A 109.5 . . ?
N2 C4 H4B 109.5 . . ?
H4A C4 H4B 109.5 . . ?
N2 C4 H4C 109.5 . . ?
H4A C4 H4C 109.5 . . ?
H4B C4 H4C 109.5 . . ?

loop_
_geom_bond_atom_site_label_1
_geom_bond_atom_site_label_2
_geom_bond_distance
_geom_bond_site_symmetry_2
_geom_bond_publ_flag
I1 Cu1 2.6135(8) 3_665 ?
I1 Cu1 2.6702(8) . ?
I1 Cu2 2.6985(5) . ?
I2 Cu1 2.7700(9) 17_554 ?
I2 Cu1 2.7700(9) 18_654 ?
I2 Cu1 2.7701(9) 2_655 ?
I2 Cu1 2.7701(9) 3_665 ?
I2 Cu1 2.7701(9) 16_544 ?
I2 Cu1 2.7701(9) . ?
I3 Cu2 2.6870(11) . ?
I3 Cu2 2.6870(11) 31_654 ?
Cu1 N1 2.007(4) . ?
Cu1 I1 2.6135(8) 2_655 ?
Cu1 Cu2 2.8163(11) . ?
Cu2 I1 2.6985(5) 3_665 ?
Cu2 I1 2.6985(5) 2_655 ?
Cu2 Cu1 2.8163(11) 3_665 ?
Cu2 Cu1 2.8163(11) 2_655 ?
N2 C3 1.352(6) . ?
N2 C2 1.349(6) . ?
N2 C4 1.459(6) . ?
N1 C3 1.335(6) . ?
N1 C1 1.368(7) . ?
C3 C3 1.452(9) 17_554 ?
C1 C2 1.354(8) . ?
C1 H1 0.9300 . ?
C2 H2 0.9300 . ?
C4 H4A 0.9600 . ?
C4 H4B 0.9600 . ?
C4 H4C 0.9600 . ?
